data_7038536
loop_
_publ_author_name
'Brown, Jessie L.'
'Montgomery, Ashley C.'
'Samaan, Christopher A.'
'Janicke, Michael T.'
'Scott, Brian L.'
'Gaunt, Andrew J.'

_publ_section_title
;
 Synthesis and characterization of potassium aryl- and alkyl-substituted
 silylchalcogenolate ligands.
;
_journal_issue 24
_journal_name_full 'Dalton transactions (Cambridge, England : 2003)'
_journal_page_first 9841
_journal_page_last 9852
_journal_paper_doi 10.1039/c5dt04433b
_journal_volume 45
_journal_year 2016
_chemical_formula_sum 'C30 H47 K O6.5 Si Te'
_chemical_formula_weight 706.47
_chemical_name_systematic
; 
 ? 
;
_space_group_IT_number 19
_symmetry_cell_setting orthorhombic
_symmetry_space_group_name_Hall 'P 2ac 2ab'
_symmetry_space_group_name_H-M 'P 21 21 21'
_atom_sites_solution_hydrogens geom
_atom_sites_solution_primary direct
_atom_sites_solution_secondary difmap
_audit_creation_method SHELXL-97
_audit_update_record
;
2015-11-09 deposited with the CCDC.
2016-02-15 downloaded from the CCDC.
;
_cell_angle_alpha 90.00
_cell_angle_beta 90.00
_cell_angle_gamma 90.00
_cell_formula_units_Z 8
_cell_length_a 16.0831(11)
_cell_length_b 19.0939(14)
_cell_length_c 21.8387(15)
_cell_measurement_temperature 100(1)
_cell_volume 6706.4(8)
_computing_cell_refinement 'SAINT+, v. 7.66a (Bruker AXS, 2009)'
_computing_data_collection 'APEX II, v. 7.0 (Bruker AXS, 2009)'
_computing_data_reduction 'SAINT+, v. 7.66a (Bruker AXS, 2009)'
_computing_molecular_graphics 'SHELXTL, v. 6.14, (Bruker AXS, 2000)'
_computing_publication_material 'SHELXTL, v. 6.14, (Bruker AXS, 2000)'
_computing_structure_refinement 'SHELXL-97 (Sheldrick, 1997)'
_computing_structure_solution 'SHELXS-97 (Sheldrick, 1990)'
_diffrn_ambient_temperature 100(1)
_diffrn_measured_fraction_theta_full 0.998
_diffrn_measured_fraction_theta_max 0.995
_diffrn_measurement_device_type 'Bruker D8 Quest with CMOS detector'
_diffrn_measurement_method '\w scans'
_diffrn_radiation_monochromator graphite
_diffrn_radiation_source 'fine-focus sealed tube'
_diffrn_radiation_type MoK\a
_diffrn_radiation_wavelength 0.71073
_diffrn_reflns_av_R_equivalents 0.0414
_diffrn_reflns_av_sigmaI/netI 0.0290
_diffrn_reflns_limit_h_max 22
_diffrn_reflns_limit_h_min -22
_diffrn_reflns_limit_k_max 26
_diffrn_reflns_limit_k_min -26
_diffrn_reflns_limit_l_max 30
_diffrn_reflns_limit_l_min -30
_diffrn_reflns_number 124291
_diffrn_reflns_theta_full 25.00
_diffrn_reflns_theta_max 29.97
_diffrn_reflns_theta_min 2.25
_diffrn_standards_decay_% 0
_diffrn_standards_interval_count 0
_diffrn_standards_interval_time 0
_diffrn_standards_number 0
_exptl_absorpt_coefficient_mu 1.086
_exptl_absorpt_correction_T_max 0.8628
_exptl_absorpt_correction_T_min 0.6237
_exptl_absorpt_correction_type multi-scan
_exptl_absorpt_process_details 'SADABS v. 2.03 (Sheldrick, 2008)'
_exptl_crystal_colour colorless
_exptl_crystal_density_diffrn 1.399
_exptl_crystal_density_method 'not measured'
_exptl_crystal_description block
_exptl_crystal_F_000 2912
_exptl_crystal_size_max 0.48
_exptl_crystal_size_mid 0.24
_exptl_crystal_size_min 0.14
_refine_diff_density_max 0.706
_refine_diff_density_min -0.782
_refine_diff_density_rms 0.062
_refine_ls_abs_structure_details 'Flack H D (1983), Acta Cryst. A39, 876-881'
_refine_ls_abs_structure_Flack -0.014(7)
_refine_ls_extinction_method none
_refine_ls_goodness_of_fit_ref 1.059
_refine_ls_hydrogen_treatment constr
_refine_ls_matrix_type full
_refine_ls_number_parameters 718
_refine_ls_number_reflns 19420
_refine_ls_number_restraints 0
_refine_ls_restrained_S_all 1.059
_refine_ls_R_factor_all 0.0337
_refine_ls_R_factor_gt 0.0252
_refine_ls_shift/su_max 0.010
_refine_ls_shift/su_mean 0.000
_refine_ls_structure_factor_coef Fsqd
_refine_ls_weighting_details 'calc w=1/[\s^2^(Fo^2^)+(0.0327P)^2^+0.0000P] where P=(Fo^2^+2Fc^2^)/3'
_refine_ls_weighting_scheme calc
_refine_ls_wR_factor_gt 0.0580
_refine_ls_wR_factor_ref 0.0614
_reflns_number_gt 17298
_reflns_number_total 19420
_reflns_threshold_expression >2sigma(I)
_cod_data_source_file c5dt04433b2.cif
_cod_data_source_block dq0244
_cod_depositor_comments 'Adding full bibliography for 7038530--7038536.cif.'
_cod_original_formula_sum 'C30 H47 K O6.50 Si Te'
_cod_database_code 7038536

loop_
_symmetry_equiv_pos_as_xyz
'x, y, z'
'-x+1/2, -y, z+1/2'
'-x, y+1/2, -z+1/2'
'x+1/2, -y+1/2, -z'

loop_
_atom_site_label
_atom_site_type_symbol
_atom_site_fract_x
_atom_site_fract_y
_atom_site_fract_z
_atom_site_U_iso_or_equiv
_atom_site_adp_type
_atom_site_occupancy
_atom_site_symmetry_multiplicity
_atom_site_calc_flag
_atom_site_refinement_flags
Te1 Te -0.210185(7) 0.348011(6) 1.002844(6) 0.01827(3) Uani 1 1 d .
Te2 Te 0.200381(6) 0.353482(6) 0.497243(5) 0.01578(3) Uani 1 1 d .
K1 K -0.10264(3) 0.45867(2) 0.904684(19) 0.01638(8) Uani 1 1 d .
K2 K 0.10007(2) 0.470496(19) 0.593162(18) 0.01368(7) Uani 1 1 d .
Si1 Si -0.13197(3) 0.37242(2) 1.09602(2) 0.01213(9) Uani 1 1 d .
Si2 Si 0.13455(3) 0.36062(2) 0.39669(2) 0.01112(9) Uani 1 1 d .
O1 O 0.05195(8) 0.39039(7) 0.89871(6) 0.0193(3) Uani 1 1 d .
O2 O -0.07716(8) 0.33725(7) 0.82466(6) 0.0199(3) Uani 1 1 d .
O3 O -0.23088(9) 0.40612(7) 0.83105(6) 0.0184(3) Uani 1 1 d .
O4 O -0.23527(8) 0.54767(7) 0.86366(6) 0.0174(3) Uani 1 1 d .
O5 O -0.10343(8) 0.60053(7) 0.93170(6) 0.0184(3) Uani 1 1 d .
O6 O 0.04932(8) 0.53161(7) 0.92963(6) 0.0182(3) Uani 1 1 d .
O7 O -0.04101(9) 0.38640(7) 0.59412(7) 0.0245(3) Uani 1 1 d .
O8 O 0.08863(9) 0.35655(7) 0.67786(6) 0.0269(3) Uani 1 1 d .
O9 O 0.23768(9) 0.43766(9) 0.66906(7) 0.0312(4) Uani 1 1 d .
O10 O 0.22235(9) 0.57315(8) 0.61453(7) 0.0298(4) Uani 1 1 d .
O11 O 0.09490(9) 0.59505(7) 0.52940(7) 0.0242(3) Uani 1 1 d .
O12 O -0.05074(9) 0.52057(8) 0.54326(6) 0.0237(3) Uani 1 1 d .
O13 O 0.05202(12) 0.52533(8) 0.70334(8) 0.0403(5) Uani 1 1 d .
C1 C 0.06323(13) 0.33290(11) 0.85848(11) 0.0265(5) Uani 1 1 d .
H1A H 0.1066 0.3023 0.8739 0.032 Uiso 1 1 calc R
H1B H 0.0795 0.3494 0.8182 0.032 Uiso 1 1 calc R
C2 C -0.01776(13) 0.29395(11) 0.85457(11) 0.0254(5) Uani 1 1 d .
H2A H -0.0102 0.2508 0.8317 0.031 Uiso 1 1 calc R
H2B H -0.0371 0.2821 0.8953 0.031 Uiso 1 1 calc R
C3 C -0.15420(12) 0.30174(10) 0.81714(10) 0.0218(4) Uani 1 1 d .
H3A H -0.1745 0.2858 0.8566 0.026 Uiso 1 1 calc R
H3B H -0.1468 0.2612 0.7909 0.026 Uiso 1 1 calc R
C4 C -0.21558(12) 0.35120(10) 0.78891(9) 0.0211(4) Uani 1 1 d .
H4A H -0.1934 0.3701 0.7510 0.025 Uiso 1 1 calc R
H4B H -0.2669 0.3267 0.7797 0.025 Uiso 1 1 calc R
C5 C -0.29446(12) 0.45194(10) 0.81028(9) 0.0231(4) Uani 1 1 d .
H5A H -0.3453 0.4259 0.8031 0.028 Uiso 1 1 calc R
H5B H -0.2779 0.4739 0.7722 0.028 Uiso 1 1 calc R
C6 C -0.30847(12) 0.50648(10) 0.85841(10) 0.0229(4) Uani 1 1 d .
H6A H -0.3552 0.5359 0.8472 0.027 Uiso 1 1 calc R
H6B H -0.3209 0.4843 0.8973 0.027 Uiso 1 1 calc R
C7 C -0.24581(13) 0.60449(10) 0.90556(10) 0.0221(4) Uani 1 1 d .
H7A H -0.2595 0.5866 0.9459 0.026 Uiso 1 1 calc R
H7B H -0.2909 0.6345 0.8920 0.026 Uiso 1 1 calc R
C8 C -0.16665(12) 0.64512(9) 0.90813(9) 0.0214(4) Uani 1 1 d .
H8A H -0.1516 0.6612 0.8675 0.026 Uiso 1 1 calc R
H8B H -0.1733 0.6857 0.9344 0.026 Uiso 1 1 calc R
C9 C -0.02756(12) 0.63654(10) 0.94252(9) 0.0222(4) Uani 1 1 d .
H9A H -0.0373 0.6762 0.9693 0.027 Uiso 1 1 calc R
H9B H -0.0053 0.6539 0.9041 0.027 Uiso 1 1 calc R
C10 C 0.03328(13) 0.58730(10) 0.97163(9) 0.0218(4) Uani 1 1 d .
H10A H 0.0845 0.6118 0.9811 0.026 Uiso 1 1 calc R
H10B H 0.0105 0.5687 1.0094 0.026 Uiso 1 1 calc R
C11 C 0.11049(12) 0.48502(10) 0.95406(9) 0.0213(4) Uani 1 1 d .
H11A H 0.0905 0.4643 0.9919 0.026 Uiso 1 1 calc R
H11B H 0.1614 0.5104 0.9628 0.026 Uiso 1 1 calc R
C12 C 0.12650(12) 0.42921(10) 0.90767(10) 0.0223(4) Uani 1 1 d .
H12A H 0.1441 0.4502 0.8693 0.027 Uiso 1 1 calc R
H12B H 0.1704 0.3984 0.9219 0.027 Uiso 1 1 calc R
C13 C -0.09841(12) 0.46740(9) 1.10026(8) 0.0137(4) Uani 1 1 d .
C14 C -0.14909(12) 0.52017(9) 1.07569(9) 0.0184(4) Uani 1 1 d .
H14 H -0.1960 0.5077 1.0533 0.022 Uiso 1 1 calc R
C15 C -0.13082(13) 0.59095(10) 1.08413(9) 0.0210(4) Uani 1 1 d .
H15 H -0.1658 0.6251 1.0680 0.025 Uiso 1 1 calc R
C16 C -0.06042(13) 0.61027(10) 1.11656(9) 0.0229(4) Uani 1 1 d .
H16 H -0.0482 0.6574 1.1225 0.027 Uiso 1 1 calc R
C17 C -0.00842(13) 0.55922(10) 1.13999(9) 0.0224(4) Uani 1 1 d .
H17 H 0.0395 0.5721 1.1610 0.027 Uiso 1 1 calc R
C18 C -0.02737(12) 0.48860(10) 1.13222(9) 0.0192(4) Uani 1 1 d .
H18 H 0.0079 0.4549 1.1486 0.023 Uiso 1 1 calc R
C19 C -0.03355(11) 0.31736(8) 1.09929(8) 0.0134(3) Uani 1 1 d .
C20 C 0.01589(11) 0.31342(10) 1.04637(9) 0.0183(4) Uani 1 1 d .
H20 H 0.0005 0.3390 1.0120 0.022 Uiso 1 1 calc R
C21 C 0.08709(12) 0.27239(10) 1.04399(10) 0.0220(4) Uani 1 1 d .
H21 H 0.1188 0.2710 1.0084 0.026 Uiso 1 1 calc R
C22 C 0.11094(12) 0.23346(10) 1.09459(10) 0.0232(4) Uani 1 1 d .
H22 H 0.1584 0.2056 1.0929 0.028 Uiso 1 1 calc R
C23 C 0.06422(13) 0.23617(10) 1.14715(10) 0.0228(4) Uani 1 1 d .
H23 H 0.0801 0.2101 1.1812 0.027 Uiso 1 1 calc R
C24 C -0.00733(12) 0.27802(10) 1.14966(9) 0.0187(4) Uani 1 1 d .
H24 H -0.0381 0.2796 1.1857 0.022 Uiso 1 1 calc R
C25 C -0.19924(12) 0.35926(10) 1.16726(9) 0.0218(4) Uani 1 1 d .
C26 C -0.27782(14) 0.40472(13) 1.16111(11) 0.0377(6) Uani 1 1 d .
H26A H -0.3095 0.3894 1.1263 0.057 Uiso 1 1 calc R
H26B H -0.2620 0.4528 1.1557 0.057 Uiso 1 1 calc R
H26C H -0.3109 0.4003 1.1975 0.057 Uiso 1 1 calc R
C27 C -0.15525(14) 0.38270(11) 1.22614(9) 0.0280(5) Uani 1 1 d .
H27A H -0.1925 0.3778 1.2602 0.042 Uiso 1 1 calc R
H27B H -0.1388 0.4308 1.2223 0.042 Uiso 1 1 calc R
H27C H -0.1069 0.3542 1.2327 0.042 Uiso 1 1 calc R
C28 C -0.22687(14) 0.28257(12) 1.17350(11) 0.0337(5) Uani 1 1 d .
H28A H -0.1789 0.2533 1.1790 0.051 Uiso 1 1 calc R
H28B H -0.2560 0.2686 1.1371 0.051 Uiso 1 1 calc R
H28C H -0.2630 0.2779 1.2083 0.051 Uiso 1 1 calc R
C29 C -0.04689(15) 0.33343(12) 0.63893(12) 0.0359(6) Uani 1 1 d .
H29A H -0.0841 0.2967 0.6250 0.043 Uiso 1 1 calc R
H29B H -0.0689 0.3527 0.6767 0.043 Uiso 1 1 calc R
C30 C 0.03789(16) 0.30417(11) 0.64969(11) 0.0346(6) Uani 1 1 d .
H30A H 0.0343 0.2634 0.6761 0.042 Uiso 1 1 calc R
H30B H 0.0624 0.2898 0.6111 0.042 Uiso 1 1 calc R
C31 C 0.16928(16) 0.33149(13) 0.69110(11) 0.0379(6) Uani 1 1 d .
H31A H 0.1951 0.3139 0.6540 0.045 Uiso 1 1 calc R
H31B H 0.1661 0.2934 0.7204 0.045 Uiso 1 1 calc R
C32 C 0.21962(17) 0.38951(14) 0.71672(11) 0.0438(7) Uani 1 1 d .
H32A H 0.1890 0.4128 0.7491 0.053 Uiso 1 1 calc R
H32B H 0.2709 0.3713 0.7338 0.053 Uiso 1 1 calc R
C33 C 0.27953(14) 0.49888(14) 0.69025(11) 0.0405(6) Uani 1 1 d .
H33A H 0.3307 0.4859 0.7109 0.049 Uiso 1 1 calc R
H33B H 0.2446 0.5240 0.7191 0.049 Uiso 1 1 calc R
C34 C 0.29847(13) 0.54443(14) 0.63639(11) 0.0402(6) Uani 1 1 d .
H34A H 0.3360 0.5818 0.6483 0.048 Uiso 1 1 calc R
H34B H 0.3249 0.5171 0.6044 0.048 Uiso 1 1 calc R
C35 C 0.23393(15) 0.61330(13) 0.56040(12) 0.0402(6) Uani 1 1 d .
H35A H 0.2521 0.5831 0.5273 0.048 Uiso 1 1 calc R
H35B H 0.2764 0.6486 0.5672 0.048 Uiso 1 1 calc R
C36 C 0.15404(15) 0.64762(11) 0.54375(11) 0.0372(6) Uani 1 1 d .
H36A H 0.1342 0.6758 0.5777 0.045 Uiso 1 1 calc R
H36B H 0.1621 0.6781 0.5087 0.045 Uiso 1 1 calc R
C37 C 0.01782(14) 0.62440(11) 0.51111(10) 0.0331(5) Uani 1 1 d .
H37A H 0.0262 0.6561 0.4770 0.040 Uiso 1 1 calc R
H37B H -0.0063 0.6507 0.5447 0.040 Uiso 1 1 calc R
C38 C -0.03893(13) 0.56688(11) 0.49285(10) 0.0314(5) Uani 1 1 d .
H38A H -0.0920 0.5861 0.4802 0.038 Uiso 1 1 calc R
H38B H -0.0154 0.5414 0.4585 0.038 Uiso 1 1 calc R
C39 C -0.10797(13) 0.46698(12) 0.52814(10) 0.0306(5) Uani 1 1 d .
H39A H -0.0877 0.4409 0.4931 0.037 Uiso 1 1 calc R
H39B H -0.1611 0.4876 0.5173 0.037 Uiso 1 1 calc R
C40 C -0.11867(13) 0.41895(12) 0.58119(12) 0.0335(5) Uani 1 1 d .
H40A H -0.1375 0.4451 0.6167 0.040 Uiso 1 1 calc R
H40B H -0.1600 0.3836 0.5717 0.040 Uiso 1 1 calc R
C41 C 0.03239(11) 0.31007(9) 0.39410(8) 0.0141(3) Uani 1 1 d .
C42 C -0.00835(11) 0.29478(10) 0.44940(9) 0.0179(4) Uani 1 1 d .
H42 H 0.0151 0.3096 0.4861 0.022 Uiso 1 1 calc R
C43 C -0.08363(12) 0.25770(10) 0.45057(10) 0.0220(4) Uani 1 1 d .
H43 H -0.1097 0.2487 0.4878 0.026 Uiso 1 1 calc R
C44 C -0.11908(12) 0.23453(10) 0.39673(10) 0.0243(4) Uani 1 1 d .
H44 H -0.1682 0.2089 0.3976 0.029 Uiso 1 1 calc R
C45 C -0.08110(13) 0.24963(10) 0.34145(10) 0.0243(4) Uani 1 1 d .
H45 H -0.1050 0.2346 0.3050 0.029 Uiso 1 1 calc R
C46 C -0.00700(12) 0.28743(10) 0.34043(9) 0.0183(4) Uani 1 1 d .
H46 H 0.0171 0.2980 0.3028 0.022 Uiso 1 1 calc R
C47 C 0.10809(11) 0.45350(9) 0.37209(8) 0.0144(3) Uani 1 1 d .
C48 C 0.04775(11) 0.46687(10) 0.32767(9) 0.0186(4) Uani 1 1 d .
H48 H 0.0169 0.4297 0.3121 0.022 Uiso 1 1 calc R
C49 C 0.03249(13) 0.53404(11) 0.30600(10) 0.0238(5) Uani 1 1 d .
H49 H -0.0079 0.5414 0.2762 0.029 Uiso 1 1 calc R
C50 C 0.07739(13) 0.58982(10) 0.32866(10) 0.0260(5) Uani 1 1 d .
H50 H 0.0677 0.6348 0.3140 0.031 Uiso 1 1 calc R
C51 C 0.13668(14) 0.57879(10) 0.37314(10) 0.0261(5) Uani 1 1 d .
H51 H 0.1666 0.6164 0.3889 0.031 Uiso 1 1 calc R
C52 C 0.15180(12) 0.51104(9) 0.39458(9) 0.0197(4) Uani 1 1 d .
H52 H 0.1920 0.5042 0.4246 0.024 Uiso 1 1 calc R
C53 C 0.21200(11) 0.32763(9) 0.33570(8) 0.0148(3) Uani 1 1 d .
C54 C 0.23503(14) 0.25135(10) 0.34854(10) 0.0256(5) Uani 1 1 d .
H54A H 0.2787 0.2371 0.3213 0.038 Uiso 1 1 calc R
H54B H 0.1872 0.2221 0.3423 0.038 Uiso 1 1 calc R
H54C H 0.2537 0.2469 0.3901 0.038 Uiso 1 1 calc R
C55 C 0.17991(13) 0.33352(11) 0.26980(9) 0.0228(4) Uani 1 1 d .
H55A H 0.1577 0.3796 0.2632 0.034 Uiso 1 1 calc R
H55B H 0.1371 0.2993 0.2632 0.034 Uiso 1 1 calc R
H55C H 0.2249 0.3254 0.2418 0.034 Uiso 1 1 calc R
C56 C 0.29112(12) 0.37203(11) 0.34039(10) 0.0259(4) Uani 1 1 d .
H56A H 0.3311 0.3559 0.3109 0.039 Uiso 1 1 calc R
H56B H 0.3140 0.3678 0.3808 0.039 Uiso 1 1 calc R
H56C H 0.2779 0.4202 0.3323 0.039 Uiso 1 1 calc R
C57 C -0.01260(18) 0.50038(14) 0.73743(13) 0.0501(7) Uani 1 1 d .
H57A H 0.0039 0.4579 0.7586 0.060 Uiso 1 1 calc R
H57B H -0.0595 0.4895 0.7111 0.060 Uiso 1 1 calc R
C58 C -0.03646(13) 0.55548(11) 0.78276(9) 0.0242(4) Uani 1 1 d .
H58A H -0.0063 0.5498 0.8209 0.029 Uiso 1 1 calc R
H58B H -0.0957 0.5544 0.7911 0.029 Uiso 1 1 calc R
C59 C -0.01135(12) 0.62368(12) 0.75016(9) 0.0239(4) Uani 1 1 d .
H59A H -0.0600 0.6506 0.7384 0.029 Uiso 1 1 calc R
H59B H 0.0238 0.6523 0.7762 0.029 Uiso 1 1 calc R
C60 C 0.03599(18) 0.59830(12) 0.69404(11) 0.0421(7) Uani 1 1 d .
H60A H 0.0030 0.6052 0.6573 0.051 Uiso 1 1 calc R
H60B H 0.0878 0.6238 0.6897 0.051 Uiso 1 1 calc R

loop_
_atom_site_aniso_label
_atom_site_aniso_U_11
_atom_site_aniso_U_22
_atom_site_aniso_U_33
_atom_site_aniso_U_23
_atom_site_aniso_U_13
_atom_site_aniso_U_12
Te1 0.01798(5) 0.01647(5) 0.02036(6) -0.00257(5) -0.00579(5) -0.00202(4)
Te2 0.01482(5) 0.02084(5) 0.01167(5) -0.00056(5) -0.00140(5) 0.00311(4)
K1 0.01540(19) 0.01225(17) 0.0215(2) -0.00019(15) -0.00141(16) 0.00001(15)
K2 0.01254(17) 0.01302(16) 0.01548(18) -0.00068(14) 0.00030(15) 0.00067(14)
Si1 0.0110(2) 0.0109(2) 0.0145(2) 0.00051(18) 0.00119(18) 0.00045(17)
Si2 0.0103(2) 0.0108(2) 0.0122(2) 0.00107(18) 0.00055(17) 0.00086(17)
O1 0.0139(6) 0.0176(6) 0.0266(8) -0.0049(6) -0.0013(6) -0.0014(5)
O2 0.0184(7) 0.0152(6) 0.0260(7) -0.0024(5) -0.0037(6) 0.0004(5)
O3 0.0200(7) 0.0160(6) 0.0191(7) -0.0028(5) -0.0052(6) 0.0032(5)
O4 0.0142(6) 0.0162(6) 0.0218(7) -0.0031(5) 0.0010(5) 0.0013(5)
O5 0.0205(7) 0.0131(6) 0.0216(7) 0.0007(5) -0.0035(6) 0.0004(5)
O6 0.0174(7) 0.0171(6) 0.0200(7) -0.0022(5) -0.0028(5) -0.0008(5)
O7 0.0195(7) 0.0218(7) 0.0321(8) -0.0014(6) 0.0070(6) -0.0041(5)
O8 0.0365(9) 0.0203(7) 0.0239(7) 0.0040(6) 0.0078(6) 0.0114(6)
O9 0.0240(8) 0.0496(10) 0.0200(8) -0.0090(7) -0.0061(6) 0.0107(7)
O10 0.0181(7) 0.0412(9) 0.0301(8) -0.0119(7) 0.0062(6) -0.0107(7)
O11 0.0313(8) 0.0119(6) 0.0295(8) 0.0017(5) 0.0026(6) 0.0010(6)
O12 0.0200(7) 0.0277(7) 0.0233(8) -0.0016(6) -0.0031(6) 0.0060(6)
O13 0.0601(12) 0.0216(8) 0.0392(10) -0.0008(7) 0.0291(9) 0.0067(8)
C1 0.0187(10) 0.0215(10) 0.0394(13) -0.0101(9) -0.0024(9) 0.0068(8)
C2 0.0259(11) 0.0121(9) 0.0383(13) -0.0059(8) -0.0071(10) 0.0044(8)
C3 0.0220(10) 0.0151(9) 0.0283(11) -0.0063(8) -0.0039(8) -0.0022(8)
C4 0.0214(9) 0.0209(9) 0.0208(9) -0.0075(8) -0.0030(7) -0.0019(8)
C5 0.0197(10) 0.0217(10) 0.0278(11) -0.0017(8) -0.0082(8) 0.0032(8)
C6 0.0146(9) 0.0218(10) 0.0322(11) 0.0011(8) 0.0012(8) 0.0013(8)
C7 0.0236(10) 0.0170(9) 0.0257(10) -0.0045(8) 0.0021(8) 0.0070(7)
C8 0.0240(10) 0.0114(8) 0.0287(10) -0.0014(8) 0.0010(8) 0.0057(7)
C9 0.0244(10) 0.0155(9) 0.0266(11) -0.0041(8) -0.0003(8) -0.0048(8)
C10 0.0233(10) 0.0227(10) 0.0195(10) -0.0066(8) -0.0038(8) -0.0025(8)
C11 0.0165(9) 0.0225(10) 0.0247(10) -0.0006(8) -0.0045(8) -0.0020(8)
C12 0.0142(9) 0.0222(9) 0.0305(11) -0.0025(8) -0.0015(8) 0.0000(7)
C13 0.0137(9) 0.0115(8) 0.0158(9) -0.0001(7) 0.0022(7) -0.0006(7)
C14 0.0176(9) 0.0151(9) 0.0225(10) -0.0015(7) -0.0021(8) 0.0015(7)
C15 0.0244(11) 0.0129(9) 0.0258(11) 0.0008(7) 0.0016(8) 0.0051(8)
C16 0.0324(12) 0.0124(9) 0.0238(11) -0.0049(7) 0.0024(9) -0.0030(8)
C17 0.0249(10) 0.0207(10) 0.0217(10) -0.0030(8) -0.0036(8) -0.0054(8)
C18 0.0206(10) 0.0174(9) 0.0197(10) 0.0012(7) -0.0003(8) 0.0000(7)
C19 0.0123(8) 0.0092(7) 0.0187(9) -0.0040(7) 0.0012(7) -0.0006(6)
C20 0.0142(9) 0.0178(9) 0.0230(10) -0.0024(7) 0.0008(7) -0.0022(7)
C21 0.0125(9) 0.0251(10) 0.0283(11) -0.0109(8) 0.0037(8) -0.0039(7)
C22 0.0134(9) 0.0168(9) 0.0393(12) -0.0108(8) -0.0037(9) 0.0023(7)
C23 0.0194(10) 0.0171(9) 0.0321(12) -0.0001(8) -0.0055(9) 0.0026(8)
C24 0.0172(10) 0.0173(9) 0.0216(10) -0.0008(7) 0.0013(8) 0.0016(8)
C25 0.0193(9) 0.0254(10) 0.0207(9) 0.0074(8) 0.0066(8) 0.0038(8)
C26 0.0226(11) 0.0559(16) 0.0346(13) 0.0164(12) 0.0143(10) 0.0177(11)
C27 0.0406(13) 0.0264(11) 0.0168(10) 0.0035(8) 0.0093(9) 0.0119(9)
C28 0.0282(12) 0.0335(12) 0.0395(14) 0.0140(10) 0.0059(10) -0.0092(10)
C29 0.0362(13) 0.0247(11) 0.0467(15) 0.0036(10) 0.0175(11) -0.0089(10)
C30 0.0524(16) 0.0145(10) 0.0371(14) 0.0054(9) 0.0144(12) 0.0013(10)
C31 0.0477(15) 0.0378(14) 0.0282(13) 0.0097(10) -0.0017(11) 0.0243(12)
C32 0.0460(16) 0.0643(18) 0.0211(12) 0.0030(11) -0.0114(11) 0.0267(14)
C33 0.0188(11) 0.0756(19) 0.0272(12) -0.0231(12) -0.0096(9) 0.0065(12)
C34 0.0145(11) 0.0709(18) 0.0351(13) -0.0269(12) 0.0014(9) -0.0077(11)
C35 0.0347(14) 0.0426(14) 0.0433(15) -0.0122(11) 0.0174(12) -0.0253(11)
C36 0.0519(15) 0.0157(10) 0.0439(14) -0.0012(10) 0.0147(12) -0.0142(10)
C37 0.0454(13) 0.0209(9) 0.0330(13) 0.0059(9) 0.0027(11) 0.0158(9)
C38 0.0328(11) 0.0374(11) 0.0239(11) 0.0042(10) -0.0032(10) 0.0181(9)
C39 0.0137(9) 0.0423(13) 0.0358(12) -0.0107(10) -0.0065(9) 0.0034(9)
C40 0.0119(10) 0.0401(13) 0.0484(15) -0.0092(11) 0.0023(10) -0.0032(9)
C41 0.0125(8) 0.0096(7) 0.0202(10) 0.0024(7) 0.0004(7) 0.0010(6)
C42 0.0159(9) 0.0166(9) 0.0213(10) 0.0044(7) 0.0027(7) 0.0011(7)
C43 0.0165(9) 0.0198(9) 0.0298(11) 0.0113(8) 0.0040(8) 0.0022(7)
C44 0.0129(9) 0.0193(9) 0.0406(13) 0.0120(9) -0.0046(9) -0.0037(7)
C45 0.0205(10) 0.0214(10) 0.0310(12) 0.0063(8) -0.0108(9) -0.0044(8)
C46 0.0192(9) 0.0173(9) 0.0182(9) 0.0060(7) -0.0037(8) -0.0026(7)
C47 0.0140(8) 0.0125(8) 0.0167(9) 0.0024(7) 0.0040(7) 0.0013(7)
C48 0.0160(9) 0.0180(9) 0.0217(10) 0.0021(7) 0.0014(8) 0.0014(7)
C49 0.0228(11) 0.0240(11) 0.0245(11) 0.0090(8) 0.0038(8) 0.0097(8)
C50 0.0265(11) 0.0147(9) 0.0369(13) 0.0090(8) 0.0100(9) 0.0071(8)
C51 0.0291(11) 0.0129(9) 0.0364(13) -0.0007(8) 0.0049(10) -0.0027(8)
C52 0.0176(9) 0.0160(9) 0.0256(11) 0.0012(8) 0.0005(8) 0.0010(7)
C53 0.0132(9) 0.0165(8) 0.0147(9) -0.0009(7) 0.0018(7) 0.0008(7)
C54 0.0310(12) 0.0224(10) 0.0234(11) -0.0008(8) 0.0058(9) 0.0095(9)
C55 0.0234(10) 0.0291(11) 0.0160(10) -0.0014(8) 0.0027(8) 0.0034(8)
C56 0.0146(10) 0.0375(12) 0.0257(11) -0.0066(9) 0.0063(8) -0.0063(8)
C57 0.067(2) 0.0258(13) 0.0573(18) 0.0091(12) 0.0309(15) 0.0080(12)
C58 0.0249(11) 0.0290(11) 0.0188(10) 0.0010(8) 0.0039(8) 0.0050(9)
C59 0.0252(11) 0.0211(10) 0.0254(11) -0.0082(8) 0.0018(9) 0.0044(8)
C60 0.071(2) 0.0198(11) 0.0350(13) 0.0007(10) 0.0258(13) 0.0015(12)

loop_
_atom_type_symbol
_atom_type_description
_atom_type_scat_dispersion_real
_atom_type_scat_dispersion_imag
_atom_type_scat_source
C C 0.0033 0.0016 'International Tables Vol C Tables 4.2.6.8 and 6.1.1.4'
H H 0.0000 0.0000 'International Tables Vol C Tables 4.2.6.8 and 6.1.1.4'
O O 0.0106 0.0060 'International Tables Vol C Tables 4.2.6.8 and 6.1.1.4'
Te Te -0.5308 1.6751 'International Tables Vol C Tables 4.2.6.8 and 6.1.1.4'
Si Si 0.0817 0.0704 'International Tables Vol C Tables 4.2.6.8 and 6.1.1.4'
K K 0.2009 0.2494 'International Tables Vol C Tables 4.2.6.8 and 6.1.1.4'

loop_
_geom_angle_atom_site_label_1
_geom_angle_atom_site_label_2
_geom_angle_atom_site_label_3
_geom_angle
Si1 Te1 K1 98.165(14)
Si2 Te2 K2 107.826(14)
O5 K1 O3 117.96(4)
O5 K1 O1 117.85(4)
O3 K1 O1 117.29(4)
O5 K1 O6 59.24(4)
O3 K1 O6 155.69(4)
O1 K1 O6 58.65(4)
O5 K1 O4 58.98(4)
O3 K1 O4 59.05(4)
O1 K1 O4 156.56(4)
O6 K1 O4 113.92(4)
O5 K1 O2 154.17(4)
O3 K1 O2 58.50(4)
O1 K1 O2 58.79(4)
O6 K1 O2 112.24(4)
O4 K1 O2 112.70(4)
O5 K1 Te1 117.45(3)
O3 K1 Te1 76.68(3)
O1 K1 Te1 100.79(3)
O6 K1 Te1 127.12(3)
O4 K1 Te1 100.53(3)
O2 K1 Te1 87.51(3)
O13 K2 O11 96.06(5)
O13 K2 O7 89.08(5)
O11 K2 O7 118.52(5)
O13 K2 O10 77.59(5)
O11 K2 O10 60.28(5)
O7 K2 O10 166.18(4)
O13 K2 O12 88.13(5)
O11 K2 O12 59.17(4)
O7 K2 O12 59.85(4)
O10 K2 O12 115.34(5)
O13 K2 O9 77.93(5)
O11 K2 O9 120.63(5)
O7 K2 O9 120.33(5)
O10 K2 O9 60.78(5)
O12 K2 O9 166.01(4)
O13 K2 O8 72.80(5)
O11 K2 O8 168.62(4)
O7 K2 O8 60.23(5)
O10 K2 O8 117.84(5)
O12 K2 O8 116.83(4)
O9 K2 O8 60.27(5)
O13 K2 Te2 155.64(4)
O11 K2 Te2 105.38(3)
O7 K2 Te2 90.70(3)
O10 K2 Te2 102.95(3)
O12 K2 Te2 112.65(3)
O9 K2 Te2 81.21(3)
O8 K2 Te2 86.01(3)
C13 Si1 C19 106.87(8)
C13 Si1 C25 104.32(9)
C19 Si1 C25 111.59(8)
C13 Si1 Te1 111.77(6)
C19 Si1 Te1 110.81(6)
C25 Si1 Te1 111.24(7)
C47 Si2 C41 105.72(8)
C47 Si2 C53 104.72(8)
C41 Si2 C53 111.76(8)
C47 Si2 Te2 113.78(6)
C41 Si2 Te2 111.85(6)
C53 Si2 Te2 108.83(6)
C1 O1 C12 112.38(15)
C1 O1 K1 120.08(11)
C12 O1 K1 119.82(10)
C3 O2 C2 111.17(15)
C3 O2 K1 108.91(11)
C2 O2 K1 106.25(11)
C4 O3 C5 111.93(14)
C4 O3 K1 120.67(11)
C5 O3 K1 119.53(10)
C6 O4 C7 111.94(14)
C6 O4 K1 108.26(10)
C7 O4 K1 109.73(11)
C9 O5 C8 112.61(14)
C9 O5 K1 120.30(11)
C8 O5 K1 120.73(11)
C10 O6 C11 110.37(14)
C10 O6 K1 109.27(11)
C11 O6 K1 110.81(10)
C29 O7 C40 113.08(17)
C29 O7 K2 118.30(13)
C40 O7 K2 117.55(12)
C31 O8 C30 112.03(17)
C31 O8 K2 109.32(13)
C30 O8 K2 106.87(12)
C32 O9 C33 112.95(18)
C32 O9 K2 114.35(13)
C33 O9 K2 112.13(13)
C35 O10 C34 111.96(17)
C35 O10 K2 109.22(12)
C34 O10 K2 112.83(14)
C36 O11 C37 111.65(16)
C36 O11 K2 118.61(13)
C37 O11 K2 120.63(12)
C39 O12 C38 110.79(16)
C39 O12 K2 113.80(12)
C38 O12 K2 113.18(11)
C57 O13 C60 106.26(19)
C57 O13 K2 124.16(16)
C60 O13 K2 107.37(13)
O1 C1 C2 107.92(17)
O2 C2 C1 108.70(17)
O2 C3 C4 108.72(15)
O3 C4 C3 108.28(15)
O3 C5 C6 108.22(16)
O4 C6 C5 108.48(16)
O4 C7 C8 108.52(16)
O5 C8 C7 108.19(15)
O5 C9 C10 109.13(15)
O6 C10 C9 108.23(16)
O6 C11 C12 108.04(16)
O1 C12 C11 108.66(16)
C18 C13 C14 117.24(17)
C18 C13 Si1 122.29(14)
C14 C13 Si1 120.22(14)
C15 C14 C13 121.52(18)
C16 C15 C14 119.85(18)
C17 C16 C15 119.71(17)
C16 C17 C18 120.34(19)
C17 C18 C13 121.31(18)
C24 C19 C20 116.62(17)
C24 C19 Si1 125.31(14)
C20 C19 Si1 118.03(14)
C21 C20 C19 121.86(19)
C22 C21 C20 120.07(19)
C23 C22 C21 119.67(18)
C22 C23 C24 120.2(2)
C19 C24 C23 121.56(19)
C27 C25 C28 109.70(17)
C27 C25 C26 106.69(18)
C28 C25 C26 107.94(18)
C27 C25 Si1 112.50(14)
C28 C25 Si1 111.17(14)
C26 C25 Si1 108.64(13)
O7 C29 C30 108.45(18)
O8 C30 C29 109.11(18)
O8 C31 C32 109.01(19)
O9 C32 C31 108.62(19)
O9 C33 C34 108.54(18)
O10 C34 C33 108.23(18)
O10 C35 C36 109.13(18)
O11 C36 C35 108.77(17)
O11 C37 C38 108.74(16)
O12 C38 C37 109.51(18)
O12 C39 C40 109.82(18)
O7 C40 C39 108.79(17)
C46 C41 C42 116.38(17)
C46 C41 Si2 124.81(14)
C42 C41 Si2 118.80(14)
C43 C42 C41 121.55(19)
C44 C43 C42 120.20(19)
C43 C44 C45 119.63(18)
C44 C45 C46 119.97(19)
C45 C46 C41 122.23(19)
C52 C47 C48 116.84(16)
C52 C47 Si2 121.52(14)
C48 C47 Si2 121.51(14)
C49 C48 C47 121.90(18)
C50 C49 C48 119.9(2)
C51 C50 C49 119.84(18)
C50 C51 C52 119.89(19)
C47 C52 C51 121.61(18)
C54 C53 C56 108.28(16)
C54 C53 C55 108.88(16)
C56 C53 C55 107.56(16)
C54 C53 Si2 109.93(13)
C56 C53 Si2 108.02(12)
C55 C53 Si2 114.00(13)
O13 C57 C58 108.1(2)
C57 C58 C59 102.82(16)
C60 C59 C58 103.56(16)
O13 C60 C59 106.60(18)

loop_
_geom_bond_atom_site_label_1
_geom_bond_atom_site_label_2
_geom_bond_distance
Te1 Si1 2.4373(5)
Te1 K1 3.4715(5)
Te2 Si2 2.4417(5)
Te2 K2 3.4616(4)
K1 O5 2.7723(13)
K1 O3 2.8012(14)
K1 O1 2.8104(14)
K1 O6 2.8653(14)
K1 O4 2.8707(13)
K1 O2 2.9321(14)
K2 O13 2.7355(16)
K2 O11 2.7570(14)
K2 O7 2.7798(14)
K2 O10 2.8156(15)
K2 O12 2.8256(14)
K2 O9 2.8354(15)
K2 O8 2.8617(14)
Si1 C13 1.8944(18)
Si1 C19 1.9015(18)
Si1 C25 1.9115(19)
Si2 C47 1.9013(18)
Si2 C41 1.9064(18)
Si2 C53 1.9293(18)
O1 C1 1.417(2)
O1 C12 1.423(2)
O2 C3 1.422(2)
O2 C2 1.422(2)
O3 C4 1.417(2)
O3 C5 1.420(2)
O4 C6 1.420(2)
O4 C7 1.429(2)
O5 C9 1.420(2)
O5 C8 1.423(2)
O6 C10 1.428(2)
O6 C11 1.430(2)
O7 C29 1.411(3)
O7 C40 1.423(3)
O8 C31 1.412(3)
O8 C30 1.430(3)
O9 C32 1.419(3)
O9 C33 1.426(3)
O10 C35 1.421(3)
O10 C34 1.424(3)
O11 C36 1.418(2)
O11 C37 1.418(2)
O12 C39 1.415(2)
O12 C38 1.425(3)
O13 C57 1.364(3)
O13 C60 1.431(3)
C1 C2 1.502(3)
C3 C4 1.499(3)
C5 C6 1.497(3)
C7 C8 1.492(3)
C9 C10 1.499(3)
C11 C12 1.493(3)
C13 C18 1.399(3)
C13 C14 1.403(2)
C14 C15 1.395(3)
C15 C16 1.386(3)
C16 C17 1.383(3)
C17 C18 1.393(3)
C19 C24 1.397(3)
C19 C20 1.405(3)
C20 C21 1.388(3)
C21 C22 1.386(3)
C22 C23 1.373(3)
C23 C24 1.402(3)
C25 C27 1.534(3)
C25 C28 1.536(3)
C25 C26 1.539(3)
C29 C30 1.492(3)
C31 C32 1.482(4)
C33 C34 1.494(4)
C35 C36 1.487(4)
C37 C38 1.483(3)
C39 C40 1.488(3)
C41 C46 1.401(3)
C41 C42 1.405(3)
C42 C43 1.403(3)
C43 C44 1.380(3)
C44 C45 1.383(3)
C45 C46 1.393(3)
C47 C52 1.394(2)
C47 C48 1.396(3)
C48 C49 1.389(3)
C49 C50 1.379(3)
C50 C51 1.377(3)
C51 C52 1.397(3)
C53 C54 1.529(2)
C53 C56 1.533(3)
C53 C55 1.533(3)
C57 C58 1.495(3)
C58 C59 1.538(3)
C59 C60 1.522(3)
